data_1526164
loop_
_publ_author_name
'Grey, I.E.'
'Roth, R.S.'
'Li, C.'
'Mumme, W.G.'
'Planes, J.'
'Bendersky, L.A.'
'Chenavas, J.'

_publ_section_title
;
 Characterization of new 5M and 7M polytypes of niobia-doped Ca2 Ta2O7
;
_journal_name_full 'Journal of Solid State Chemistry'
_journal_page_first 274
_journal_page_last 287
_journal_volume 161
_journal_year 2001
_chemical_formula_sum 'Ca2 Nb0.2 O7 Ta1.8'
_chemical_name_systematic 'Ca2 (Ta1.8 Nb0.2) O7'
_space_group_IT_number 5
_symmetry_space_group_name_Hall 'C 2y'
_symmetry_space_group_name_H-M 'C 1 2 1'
_cell_angle_alpha 90
_cell_angle_beta 94.245
_cell_angle_gamma 90
_cell_formula_units_Z 20
_cell_length_a 12.7528
_cell_length_b 7.3492
_cell_length_c 30.2442
_cell_volume 2826.797
_citation_journal_id_ASTM JSSCBI
_cod_data_source_file Grey_JSSCBI_2001_1692.cif
_cod_data_source_block Ca2Nb0.2O7Ta1.8
_cod_database_code 1526164

loop_
_symmetry_equiv_pos_as_xyz
x,y,z
-x,y,-z
x+1/2,y+1/2,z
-x+1/2,y+1/2,-z

loop_
_atom_site_label
_atom_site_type_symbol
_atom_site_fract_x
_atom_site_fract_y
_atom_site_fract_z
_atom_site_occupancy
_atom_site_U_iso_or_equiv
Ta9 Ta+5 0.641 0.758 0.3966 0.9 0.0
Ca2 Ca+2 0.247 0.226 -0.0034 1 0.0
O11 O-2 0.427 0.784 0.1748 1 0.0
O8 O-2 0.337 0.46 0.1063 1 0.0
Ca8 Ca+2 0.398 0.013 0.4011 1 0.0
Ca9 Ca+2 0.394 0.509 0.405 1 0.0
Ta5 Ta+5 0.372 0 0.203 0.9 0.0
O33 O-2 0.098 0.547 0.5092 1 0.0
O25 O-2 0.275 0.273 0.3639 1 0.0
Nb11 Nb+5 0.5 0.25 0.5 0.1 0.0
Nb1 Nb+5 0 0.028 0 0.1 0.0
Ca6 Ca+2 0.628 0.745 0.2021 1 0.0
Ca11 Ca+2 0.5 0.767 0.5 1 0.0
O10 O-2 0.545 0.415 0.1195 1 0.0
O16 O-2 0.022 -0.017 0.2319 1 0.0
O29 O-2 0.011 0.239 0.4302 1 0.0
O7 O-2 0.822 0.565 0.0822 1 0.0
Nb8 Nb+5 0.8 0.749 0.3 0.1 0.0
Nb3 Nb+5 0.182 0.489 0.1 0.1 0.0
O30 O-2 0 0.755 0.4318 1 0.0
O1 O-2 0.129 -0.005 0.0397 1 0.0
Nb4 Nb+5 0.435 0.249 0.098 0.1 0.0
Ta10 Ta+5 0.255 -0.007 0.4969 0.9 0.0
O19 O-2 0.267 0.5 0.2845 1 0.0
O14 O-2 0.679 0.008 0.1643 1 0.0
O6 O-2 0.233 0.739 0.0962 1 0.0
Ta6 Ta+5 0.553 0.502 0.2964 0.9 0.0
Ta1 Ta+5 0 0.028 0 0.9 0.0
Nb10 Nb+5 0.255 -0.007 0.4969 0.1 0.0
Ca3 Ca+2 0.422 0.748 0.0998 1 0.0
O13 O-2 0.42 0.185 0.1613 1 0.0
O12 O-2 0.735 0.497 0.1635 1 0.0
Ca7 Ca+2 0.549 0.003 0.2994 1 0.0
Ca4 Ca+2 0.365 0.504 0.1949 1 0.0
O27 O-2 0.807 0.242 0.3696 1 0.0
Ta11 Ta+5 0.5 0.25 0.5 0.9 0.0
Ta4 Ta+5 0.435 0.249 0.098 0.9 0.0
O26 O-2 0.089 0.043 0.362 1 0.0
O2 O-2 0.42 0.708 0.0311 1 0.0
O17 O-2 0.29 0.819 0.2377 1 0.0
O23 O-2 0.445 0.33 0.3143 1 0.0
Nb2 Nb+5 0.184 -0.01 0.1009 0.1 0.0
Ta7 Ta+5 0.805 0.256 0.3048 0.9 0.0
Ta8 Ta+5 0.8 0.749 0.3 0.9 0.0
Ca10 Ca+2 0.653 0.263 0.4028 1 0.0
Ca5 Ca+2 0.601 0.255 0.1972 1 0.0
O5 O-2 0.531 0.039 0.0898 1 0.0
O22 O-2 0.452 0.699 0.3024 1 0.0
Ca1 Ca+2 0 0.497 0 1 0.0
O28 O-2 0.073 0.465 0.37 1 0.0
O21 O-2 0.149 0.796 0.3008 1 0.0
O24 O-2 0.356 0.006 0.3159 1 0.0
O18 O-2 0.321 0.21 0.2345 1 0.0
O35 O-2 0.224 0.243 0.5202 1 0.0
O3 O-2 0.44 0.301 0.0352 1 0.0
Nb9 Nb+5 0.641 0.758 0.3966 0.1 0.0
Ta2 Ta+5 0.184 -0.01 0.1009 0.9 0.0
O9 O-2 0.628 0.741 0.1085 1 0.0
Ta3 Ta+5 0.182 0.489 0.1 0.9 0.0
O15 O-2 0.52 0.013 0.2282 1 0.0
O34 O-2 0.902 0.96 0.4946 1 0.0
Nb5 Nb+5 0.372 0 0.203 0.1 0.0
O4 O-2 0.172 0.458 0.0337 1 0.0
Nb7 Nb+5 0.805 0.256 0.3048 0.1 0.0
Nb6 Nb+5 0.553 0.502 0.2964 0.1 0.0
O31 O-2 0.716 0.551 0.4352 1 0.0
O32 O-2 0.218 0.431 0.4399 1 0.0
O20 O-2 0.146 0.205 0.2834 1 0.0
